data_2201792
loop_
_publ_author_name
'Jones, Peter G.'
'Bubenitschek, Peter'
'Hopf, Henning'
'Witulski, Bernhard'

_publ_section_title
;
 [2.2](2,7)Oxepinoparacyclophane-4,5-dicarbonitrile
;
_journal_issue 2
_journal_name_full 'Acta Crystallographica Section E'
_journal_page_first o218
_journal_page_last o219
_journal_paper_doi 10.1107/S1600536803001338
_journal_volume 59
_journal_year 2003
_chemical_formula_iupac 'C18 H14 N2 O'
_chemical_formula_moiety 'C18 H14 N2 O'
_chemical_formula_sum 'C18 H14 N2 O'
_chemical_formula_weight 274.31
_chemical_name_systematic
;
[2.2](2,7)Oxepinoparacyclophane-4,5-dicarbonitrile
;
_space_group_IT_number 14
_symmetry_cell_setting monoclinic
_symmetry_space_group_name_Hall '-P 2yn'
_symmetry_space_group_name_H-M 'P 1 21/n 1'
_atom_sites_solution_hydrogens geom
_atom_sites_solution_primary direct
_atom_sites_solution_secondary difmap
_audit_creation_method SHELXL-97
_cell_angle_alpha 90.00
_cell_angle_beta 92.48(4)
_cell_angle_gamma 90.00
_cell_formula_units_Z 4
_cell_length_a 6.494(3)
_cell_length_b 23.899(12)
_cell_length_c 8.783(4)
_cell_measurement_reflns_used 49
_cell_measurement_temperature 178(2)
_cell_measurement_theta_max 11.5
_cell_measurement_theta_min 10
_cell_volume 1361.8(11)
_computing_cell_refinement P3
_computing_data_collection 'P3 (Nicolet, 1987)'
_computing_data_reduction 'XDISK (Nicolet, 1987)'
_computing_molecular_graphics 'XP (Siemens, 1996)'
_computing_publication_material SHELXL97
_computing_structure_refinement 'SHELXL97 (Sheldrick, 1997)'
_computing_structure_solution 'SHELXS97 (Sheldrick, 1990)'
_diffrn_ambient_temperature 178(2)
_diffrn_measured_fraction_theta_full 0.997
_diffrn_measured_fraction_theta_max 0.997
_diffrn_measurement_device_type 'Nicolet R3'
_diffrn_measurement_method \w
_diffrn_radiation_monochromator graphite
_diffrn_radiation_source 'fine-focus sealed tube'
_diffrn_radiation_type MoK\a
_diffrn_radiation_wavelength 0.71073
_diffrn_reflns_av_R_equivalents 0.0229
_diffrn_reflns_av_sigmaI/netI 0.0884
_diffrn_reflns_limit_h_max 7
_diffrn_reflns_limit_h_min -7
_diffrn_reflns_limit_k_max 0
_diffrn_reflns_limit_k_min -28
_diffrn_reflns_limit_l_max 10
_diffrn_reflns_limit_l_min 0
_diffrn_reflns_number 2567
_diffrn_reflns_theta_full 25.00
_diffrn_reflns_theta_max 25.04
_diffrn_reflns_theta_min 3.25
_diffrn_standards_decay_% 0
_diffrn_standards_interval_count 147
_diffrn_standards_number 3
_exptl_absorpt_coefficient_mu 0.084
_exptl_absorpt_correction_type none
_exptl_crystal_colour red
_exptl_crystal_density_diffrn 1.338
_exptl_crystal_density_method 'not measured'
_exptl_crystal_description column
_exptl_crystal_F_000 576
_exptl_crystal_size_max 0.65
_exptl_crystal_size_mid 0.20
_exptl_crystal_size_min 0.20
_refine_diff_density_max 0.282
_refine_diff_density_min -0.268
_refine_ls_extinction_method none
_refine_ls_goodness_of_fit_ref 0.925
_refine_ls_hydrogen_treatment constr
_refine_ls_matrix_type full
_refine_ls_number_parameters 190
_refine_ls_number_reflns 2409
_refine_ls_number_restraints 0
_refine_ls_restrained_S_all 0.925
_refine_ls_R_factor_all 0.1419
_refine_ls_R_factor_gt 0.0682
_refine_ls_shift/su_max <0.001
_refine_ls_shift/su_mean 0.000
_refine_ls_structure_factor_coef Fsqd
_refine_ls_weighting_details 'calc w = 1/[\s^2^(Fo^2^)+(0.13P)^2^] where P = (Fo^2^+2Fc^2^)/3'
_refine_ls_weighting_scheme calc
_refine_ls_wR_factor_gt 0.1679
_refine_ls_wR_factor_ref 0.2191
_reflns_number_gt 1211
_reflns_number_total 2409
_reflns_threshold_expression I>2\s(I)
_cod_data_source_file bt6230.cif
_cod_data_source_block I
_cod_original_sg_symbol_H-M 'P 21/n'
_cod_database_code 2201792
_cod_database_fobs_code 2201792

loop_
_symmetry_equiv_pos_as_xyz
'x, y, z'
'-x+1/2, y+1/2, -z+1/2'
'-x, -y, -z'
'x-1/2, -y-1/2, z-1/2'

loop_
_atom_site_label
_atom_site_fract_x
_atom_site_fract_y
_atom_site_fract_z
_atom_site_U_iso_or_equiv
_atom_site_adp_type
_atom_site_calc_flag
_atom_site_refinement_flags
_atom_site_occupancy
_atom_site_disorder_assembly
_atom_site_disorder_group
_atom_site_type_symbol
O 0.1051(4) 0.37919(11) 0.6606(3) 0.0397(7) Uani d . 1 . . O
C1 0.3209(7) 0.34058(18) 1.0008(5) 0.0454(11) Uani d . 1 . . C
H1A 0.4077 0.3696 1.0521 0.054 Uiso calc R 1 . . H
H1B 0.2872 0.3117 1.0765 0.054 Uiso calc R 1 . . H
C2 0.1216(7) 0.36684(18) 0.9291(5) 0.0436(11) Uani d . 1 . . C
H2A 0.0276 0.3363 0.8949 0.052 Uiso calc R 1 . . H
H2B 0.0524 0.3882 1.0089 0.052 Uiso calc R 1 . . H
C3 0.1542(6) 0.40548(18) 0.7952(4) 0.0348(9) Uani d . 1 . . C
C4 0.2123(6) 0.45882(17) 0.8158(5) 0.0376(10) Uani d . 1 . . C
C5 0.2365(6) 0.50262(16) 0.6964(4) 0.0364(10) Uani d . 1 . . C
C6 0.2523(6) 0.49358(17) 0.5471(5) 0.0391(10) Uani d . 1 . . C
H6 0.2672 0.5257 0.4850 0.047 Uiso calc R 1 . . H
C7 0.2491(6) 0.44003(17) 0.4699(5) 0.0399(10) Uani d . 1 . . C
H7 0.3005 0.4405 0.3703 0.048 Uiso calc R 1 . . H
C8 0.1856(6) 0.39029(17) 0.5166(4) 0.0355(10) Uani d . 1 . . C
C9 0.1729(6) 0.33921(16) 0.4174(5) 0.0390(10) Uani d . 1 . . C
H9A 0.1207 0.3504 0.3143 0.047 Uiso calc R 1 . . H
H9B 0.0714 0.3131 0.4591 0.047 Uiso calc R 1 . . H
C10 0.3826(7) 0.30732(18) 0.4024(5) 0.0418(11) Uani d . 1 . . C
H10A 0.3607 0.2716 0.3469 0.050 Uiso calc R 1 . . H
H10B 0.4814 0.3304 0.3471 0.050 Uiso calc R 1 . . H
C11 0.4612(6) 0.29679(17) 0.5614(5) 0.0382(10) Uani d . 1 . . C
C12 0.5843(6) 0.33691(17) 0.6360(5) 0.0386(10) Uani d . 1 . . C
H12 0.6805 0.3579 0.5808 0.046 Uiso calc R 1 . . H
C13 0.5665(6) 0.34618(18) 0.7900(5) 0.0408(11) Uani d . 1 . . C
H13 0.6481 0.3742 0.8400 0.049 Uiso calc R 1 . . H
C14 0.4308(6) 0.31495(18) 0.8716(4) 0.0394(10) Uani d . 1 . . C
C15 0.3469(6) 0.26629(17) 0.8048(5) 0.0418(11) Uani d . 1 . . C
H15 0.2795 0.2396 0.8653 0.050 Uiso calc R 1 . . H
C16 0.3630(6) 0.25747(17) 0.6507(5) 0.0410(11) Uani d . 1 . . C
H16 0.3070 0.2245 0.6051 0.049 Uiso calc R 1 . . H
C17 0.2454(6) 0.47720(17) 0.9703(5) 0.0402(10) Uani d . 1 . . C
C18 0.2411(6) 0.55968(18) 0.7472(5) 0.0398(10) Uani d . 1 . . C
N1 0.2681(6) 0.49346(16) 1.0932(4) 0.0543(11) Uani d . 1 . . N
N2 0.2467(6) 0.60528(16) 0.7884(4) 0.0499(10) Uani d . 1 . . N

loop_
_atom_site_aniso_label
_atom_site_aniso_U_11
_atom_site_aniso_U_22
_atom_site_aniso_U_33
_atom_site_aniso_U_12
_atom_site_aniso_U_13
_atom_site_aniso_U_23
O 0.0379(16) 0.0444(17) 0.0369(16) -0.0044(13) 0.0018(12) -0.0045(13)
C1 0.047(3) 0.049(3) 0.039(2) -0.001(2) -0.001(2) 0.009(2)
C2 0.041(2) 0.050(3) 0.041(2) -0.002(2) 0.008(2) -0.001(2)
C3 0.028(2) 0.047(2) 0.030(2) 0.0025(18) 0.0016(17) -0.0034(18)
C4 0.030(2) 0.041(2) 0.041(2) 0.0024(19) 0.0001(18) -0.003(2)
C5 0.033(2) 0.035(2) 0.040(2) 0.0031(18) -0.0005(18) -0.0049(19)
C6 0.035(2) 0.033(2) 0.049(3) 0.0036(18) 0.001(2) 0.0050(19)
C7 0.041(2) 0.042(3) 0.036(2) 0.007(2) -0.0008(19) 0.0031(19)
C8 0.029(2) 0.038(2) 0.039(2) 0.0043(18) 0.0002(18) -0.0034(19)
C9 0.044(2) 0.036(2) 0.036(2) 0.0044(19) -0.0036(19) -0.0013(19)
C10 0.047(3) 0.036(2) 0.043(2) 0.004(2) 0.004(2) -0.0024(19)
C11 0.036(2) 0.037(2) 0.042(2) 0.0093(19) 0.0037(19) -0.0006(19)
C12 0.031(2) 0.038(2) 0.047(3) 0.0046(18) 0.0065(19) 0.006(2)
C13 0.025(2) 0.049(3) 0.048(3) -0.0006(19) -0.0052(19) 0.006(2)
C14 0.034(2) 0.049(3) 0.034(2) 0.002(2) -0.0031(19) 0.011(2)
C15 0.037(2) 0.038(2) 0.051(3) 0.0024(19) 0.002(2) 0.015(2)
C16 0.041(2) 0.034(2) 0.048(3) 0.0055(19) 0.001(2) 0.003(2)
C17 0.032(2) 0.041(3) 0.046(3) 0.0054(19) 0.000(2) 0.000(2)
C18 0.034(2) 0.040(3) 0.045(2) 0.0013(19) -0.0007(19) -0.001(2)
N1 0.062(3) 0.057(3) 0.044(2) 0.000(2) -0.001(2) -0.008(2)
N2 0.047(2) 0.037(2) 0.066(3) 0.0034(17) 0.0021(19) -0.005(2)

loop_
_atom_type_symbol
_atom_type_description
_atom_type_scat_dispersion_real
_atom_type_scat_dispersion_imag
_atom_type_scat_source
C C 0.0033 0.0016 'International Tables Vol C Tables 4.2.6.8 and 6.1.1.4'
H H 0.0000 0.0000 'International Tables Vol C Tables 4.2.6.8 and 6.1.1.4'
N N 0.0061 0.0033 'International Tables Vol C Tables 4.2.6.8 and 6.1.1.4'
O O 0.0106 0.0060 'International Tables Vol C Tables 4.2.6.8 and 6.1.1.4'

loop_
_geom_angle_atom_site_label_1
_geom_angle_atom_site_label_2
_geom_angle_atom_site_label_3
_geom_angle
_geom_angle_publ_flag
C3 O C8 127.4(3) y
C14 C1 C2 106.0(3) y
C14 C1 H1A 110.5 ?
C2 C1 H1A 110.5 ?
C14 C1 H1B 110.5 ?
C2 C1 H1B 110.5 ?
H1A C1 H1B 108.7 ?
C3 C2 C1 114.8(3) y
C3 C2 H2A 108.6 ?
C1 C2 H2A 108.6 ?
C3 C2 H2B 108.6 ?
C1 C2 H2B 108.6 ?
H2A C2 H2B 107.5 ?
C4 C3 O 127.6(4) ?
C4 C3 C2 121.5(4) ?
O C3 C2 110.9(3) ?
C3 C4 C17 116.7(4) ?
C3 C4 C5 127.5(4) ?
C17 C4 C5 115.7(4) ?
C6 C5 C18 117.2(4) ?
C6 C5 C4 126.1(4) ?
C18 C5 C4 116.7(3) ?
C5 C6 C7 127.0(4) ?
C5 C6 H6 116.5 ?
C7 C6 H6 116.5 ?
C8 C7 C6 130.1(4) ?
C8 C7 H7 114.9 ?
C6 C7 H7 114.9 ?
C7 C8 O 125.1(4) ?
C7 C8 C9 124.0(4) ?
O C8 C9 110.7(3) ?
C8 C9 C10 114.7(3) y
C8 C9 H9A 108.6 ?
C10 C9 H9A 108.6 ?
C8 C9 H9B 108.6 ?
C10 C9 H9B 108.6 ?
H9A C9 H9B 107.6 ?
C11 C10 C9 105.5(3) y
C11 C10 H10A 110.6 ?
C9 C10 H10A 110.6 ?
C11 C10 H10B 110.6 ?
C9 C10 H10B 110.6 ?
H10A C10 H10B 108.8 ?
C12 C11 C16 117.7(4) ?
C12 C11 C10 119.4(4) ?
C16 C11 C10 119.7(4) ?
C13 C12 C11 120.0(4) ?
C13 C12 H12 120.0 ?
C11 C12 H12 120.0 ?
C14 C13 C12 120.3(4) ?
C14 C13 H13 119.8 ?
C12 C13 H13 119.8 ?
C13 C14 C15 118.5(4) ?
C13 C14 C1 120.6(4) ?
C15 C14 C1 117.8(4) ?
C16 C15 C14 119.6(4) ?
C16 C15 H15 120.2 ?
C14 C15 H15 120.2 ?
C15 C16 C11 120.3(4) ?
C15 C16 H16 119.8 ?
C11 C16 H16 119.8 ?
N1 C17 C4 177.8(5) ?
N2 C18 C5 179.3(5) ?

loop_
_geom_bond_atom_site_label_1
_geom_bond_atom_site_label_2
_geom_bond_site_symmetry_2
_geom_bond_distance
_geom_bond_publ_flag
O C3 . 1.364(5) y
O C8 . 1.415(5) y
C1 C14 . 1.498(6) ?
C1 C2 . 1.547(6) y
C1 H1A . 0.9900 ?
C1 H1B . 0.9900 ?
C2 C3 . 1.518(6) ?
C2 H2A . 0.9900 ?
C2 H2B . 0.9900 ?
C3 C4 . 1.340(6) ?
C4 C17 . 1.434(6) ?
C4 C5 . 1.495(6) ?
C5 C6 . 1.337(5) ?
C5 C18 . 1.435(6) ?
C6 C7 . 1.448(6) ?
C6 H6 . 0.9500 ?
C7 C8 . 1.329(5) ?
C7 H7 . 0.9500 ?
C8 C9 . 1.500(5) ?
C9 C10 . 1.571(6) y
C9 H9A . 0.9900 ?
C9 H9B . 0.9900 ?
C10 C11 . 1.487(6) ?
C10 H10A . 0.9900 ?
C10 H10B . 0.9900 ?
C11 C12 . 1.394(6) ?
C11 C16 . 1.396(6) ?
C12 C13 . 1.380(6) ?
C12 H12 . 0.9500 ?
C13 C14 . 1.379(6) ?
C13 H13 . 0.9500 ?
C14 C15 . 1.402(6) ?
C15 C16 . 1.378(6) ?
C15 H15 . 0.9500 ?
C16 H16 . 0.9500 ?
C17 N1 . 1.151(5) ?
C18 N2 . 1.148(5) ?

loop_
_geom_hbond_atom_site_label_D
_geom_hbond_atom_site_label_H
_geom_hbond_atom_site_label_A
_geom_hbond_site_symmetry_A
_geom_hbond_distance_DH
_geom_hbond_distance_HA
_geom_hbond_distance_DA
_geom_hbond_angle_DHA
C1 H1A N2 3_667 0.99 2.66 3.541(6) 148
C2 H2B N2 3_567 0.99 2.70 3.582(6) 149
C10 H10B N2 3_666 0.99 2.66 3.649(6) 177

loop_
_geom_torsion_atom_site_label_1
_geom_torsion_atom_site_label_2
_geom_torsion_atom_site_label_3
_geom_torsion_atom_site_label_4
_geom_torsion
_geom_torsion_publ_flag
C14 C1 C2 C3 -51.7(5) y
C8 O C3 C4 30.9(6) y
C8 O C3 C2 -152.8(3) ?
C1 C2 C3 C4 -81.5(5) ?
C1 C2 C3 O 102.0(4) ?
O C3 C4 C17 176.9(4) ?
C2 C3 C4 C17 1.0(6) ?
O C3 C4 C5 0.4(7) y
C2 C3 C4 C5 -175.5(4) ?
C3 C4 C5 C6 -17.1(7) y
C17 C4 C5 C6 166.4(4) ?
C3 C4 C5 C18 162.3(4) ?
C17 C4 C5 C18 -14.3(5) ?
C18 C5 C6 C7 -179.3(4) ?
C4 C5 C6 C7 0.1(7) y
C5 C6 C7 C8 17.1(7) y
C6 C7 C8 O -0.6(7) y
C6 C7 C8 C9 173.9(4) ?
C3 O C8 C7 -30.8(6) y
C3 O C8 C9 154.0(3) ?
C7 C8 C9 C10 81.8(5) ?
O C8 C9 C10 -103.0(4) ?
C8 C9 C10 C11 53.0(5) y
C9 C10 C11 C12 -88.4(4) ?
C9 C10 C11 C16 71.1(5) ?
C16 C11 C12 C13 -16.3(6) ?
C10 C11 C12 C13 143.6(4) ?
C11 C12 C13 C14 1.6(6) ?
C12 C13 C14 C15 13.9(6) ?
C12 C13 C14 C1 -145.7(4) ?
C2 C1 C14 C13 88.0(4) ?
C2 C1 C14 C15 -71.8(5) ?
C13 C14 C15 C16 -14.6(6) ?
C1 C14 C15 C16 145.7(4) ?
C14 C15 C16 C11 -0.3(6) ?
C12 C11 C16 C15 15.6(6) ?
C10 C11 C16 C15 -144.2(4) ?

loop_
_cod_related_entry_id
_cod_related_entry_database
_cod_related_entry_code
1 ChemSpider 21131971
